data_7228845
loop_
_publ_author_name
'wang, Jun'
'Ma, De-Yun'
'Liao, Weilin'
'Li, Shujun'
'Huang, Manfei'
'Liu, Huimin'
'Wang, Yifei'
'Xie, Rui'
'xu, jun'

_publ_section_title
;
 A hydrostable anionic zinc-organic framework carrier with a bcu topology
 for drug delivery
;
_journal_name_full CrystEngComm
_journal_paper_doi 10.1039/C7CE01238A
_journal_year 2017
_chemical_formula_sum 'C28 H24 N2 O20 Zn3'
_chemical_formula_weight 904.60
_space_group_crystal_system triclinic
_space_group_IT_number 2
_space_group_name_Hall '-P 1'
_space_group_name_H-M_alt 'P -1'
_symmetry_space_group_name_Hall '-P 1'
_symmetry_space_group_name_H-M 'P -1'
_atom_sites_solution_hydrogens geom
_audit_creation_method SHELXL-2014/7
_audit_update_record
;
2017-03-07 deposited with the CCDC.
2017-08-02 downloaded from the CCDC.
;
_cell_angle_alpha 113.869(2)
_cell_angle_beta 95.216(2)
_cell_angle_gamma 90.096(2)
_cell_formula_units_Z 2
_cell_length_a 12.5412(9)
_cell_length_b 12.9653(9)
_cell_length_c 14.9803(10)
_cell_measurement_reflns_used 1234
_cell_measurement_temperature 296(2)
_cell_measurement_theta_max 19.85
_cell_measurement_theta_min 2.32
_cell_volume 2216.3(3)
_computing_structure_refinement 'SHELXL-2014/7 (Sheldrick, 2014)'
_diffrn_ambient_temperature 296(2)
_diffrn_measured_fraction_theta_full 0.993
_diffrn_measured_fraction_theta_max 0.993
_diffrn_measurement_device_type 'Bruker Smart Apex CCD'
_diffrn_measurement_method 'phi and omega scans'
_diffrn_radiation_type MoK\a
_diffrn_radiation_wavelength 0.71073
_diffrn_reflns_av_R_equivalents 0.0665
_diffrn_reflns_av_unetI/netI 0.1170
_diffrn_reflns_Laue_measured_fraction_full 0.993
_diffrn_reflns_Laue_measured_fraction_max 0.993
_diffrn_reflns_limit_h_max 14
_diffrn_reflns_limit_h_min -14
_diffrn_reflns_limit_k_max 15
_diffrn_reflns_limit_k_min -15
_diffrn_reflns_limit_l_max 15
_diffrn_reflns_limit_l_min -17
_diffrn_reflns_number 14487
_diffrn_reflns_point_group_measured_fraction_full 0.993
_diffrn_reflns_point_group_measured_fraction_max 0.993
_diffrn_reflns_theta_full 25.166
_diffrn_reflns_theta_max 25.166
_diffrn_reflns_theta_min 1.494
_diffrn_source 'sealed tube'
_exptl_absorpt_coefficient_mu 1.679
_exptl_absorpt_correction_type multi-scan
_exptl_absorpt_process_details sadabs
_exptl_crystal_colour colorless
_exptl_crystal_density_diffrn 1.356
_exptl_crystal_description Block
_exptl_crystal_F_000 912
_exptl_crystal_size_max 0.220
_exptl_crystal_size_mid 0.200
_exptl_crystal_size_min 0.180
_exptl_transmission_factor_max 0.864
_exptl_transmission_factor_min 0.864
_refine_diff_density_max 0.477
_refine_diff_density_min -0.575
_refine_diff_density_rms 0.109
_refine_ls_extinction_method none
_refine_ls_goodness_of_fit_ref 0.940
_refine_ls_hydrogen_treatment constr
_refine_ls_matrix_type full
_refine_ls_number_parameters 485
_refine_ls_number_reflns 7894
_refine_ls_number_restraints 0
_refine_ls_restrained_S_all 0.940
_refine_ls_R_factor_all 0.0948
_refine_ls_R_factor_gt 0.0529
_refine_ls_shift/su_max 0.001
_refine_ls_shift/su_mean 0.000
_refine_ls_structure_factor_coef Fsqd
_refine_ls_weighting_details 'w=1/[\s^2^(Fo^2^)+(0.0603P)^2^] where P=(Fo^2^+2Fc^2^)/3'
_refine_ls_weighting_scheme calc
_refine_ls_wR_factor_gt 0.1224
_refine_ls_wR_factor_ref 0.1483
_reflns_Friedel_coverage 0.000
_reflns_number_gt 4738
_reflns_number_total 7894
_reflns_threshold_expression 'I > 2\s(I)'
_cod_data_source_file c7ce01238a2.cif
_cod_data_source_block 1
_cod_database_code 7228845
_shelx_shelxl_version_number 2014/7
_shelx_space_group_comment
;
The symmetry employed for this shelxl refinement is uniquely defined
by the following loop, which should always be used as a source of
symmetry information in preference to the above space-group names.
They are only intended as comments.
;
_shelx_estimated_absorpt_t_min 0.709
_shelx_estimated_absorpt_t_max 0.752

loop_
_space_group_symop_operation_xyz
'x, y, z'
'-x, -y, -z'

loop_
_atom_site_label
_atom_site_type_symbol
_atom_site_fract_x
_atom_site_fract_y
_atom_site_fract_z
_atom_site_U_iso_or_equiv
_atom_site_adp_type
_atom_site_occupancy
_atom_site_site_symmetry_order
_atom_site_calc_flag
_atom_site_refinement_flags_posn
_atom_site_refinement_flags_adp
_atom_site_refinement_flags_occupancy
C1 C 0.3194(5) -0.4560(6) -0.3583(5) 0.0386(17) Uani 1 1 d . . .
C2 C 0.2437(6) -0.3636(5) -0.3183(4) 0.0356(16) Uani 1 1 d . . .
C3 C 0.2082(6) -0.2839(6) -0.3466(5) 0.052(2) Uani 1 1 d . . .
H3 H 0.2280 -0.2715 -0.3999 0.062 Uiso 1 1 calc R U .
C4 C 0.1344(6) -0.2214(6) -0.2806(5) 0.0473(19) Uani 1 1 d . . .
H4 H 0.0971 -0.1602 -0.2824 0.057 Uiso 1 1 calc R U .
C5 C 0.1284(6) -0.2667(5) -0.2156(5) 0.0362(17) Uani 1 1 d . . .
C6 C 0.0721(5) -0.2331(5) -0.1269(4) 0.0307(15) Uani 1 1 d . . .
C7 C -0.1589(5) -0.1099(5) 0.0866(4) 0.0315(15) Uani 1 1 d . . .
C8 C -0.2537(5) -0.0853(5) 0.1431(5) 0.0361(17) Uani 1 1 d . . .
C9 C -0.3246(6) -0.0050(6) 0.1625(5) 0.0464(19) Uani 1 1 d . . .
H9 H -0.3281 0.0518 0.1395 0.056 Uiso 1 1 calc R U .
C10 C -0.3949(6) -0.0229(6) 0.2256(5) 0.049(2) Uani 1 1 d . . .
H10 H -0.4530 0.0197 0.2514 0.059 Uiso 1 1 calc R U .
C11 C -0.3606(6) -0.1120(6) 0.2398(5) 0.0409(18) Uani 1 1 d . . .
C12 C -0.3981(6) -0.1736(6) 0.2981(5) 0.0403(18) Uani 1 1 d . . .
C13 C 0.1154(5) 0.0098(5) 0.1898(5) 0.0339(16) Uani 1 1 d . . .
C14 C 0.2099(5) 0.0877(5) 0.2196(4) 0.0334(16) Uani 1 1 d . . .
C15 C 0.2813(6) 0.1160(6) 0.1707(5) 0.048(2) Uani 1 1 d . . .
H15 H 0.2787 0.0926 0.1031 0.058 Uiso 1 1 calc R U .
C16 C 0.3615(6) 0.1882(6) 0.2417(5) 0.052(2) Uani 1 1 d . . .
H16 H 0.4221 0.2199 0.2294 0.062 Uiso 1 1 calc R U .
C17 C 0.3333(6) 0.2018(5) 0.3289(5) 0.0364(17) Uani 1 1 d . . .
C18 C 0.3842(6) 0.2664(5) 0.4294(5) 0.0347(16) Uani 1 1 d . . .
C19 C 0.3860(5) 0.5528(5) 0.3302(4) 0.0312(15) Uani 1 1 d . . .
C20 C 0.2865(5) 0.5312(5) 0.2650(4) 0.0289(15) Uani 1 1 d . . .
C21 C 0.2175(5) 0.4420(6) 0.2216(5) 0.0419(18) Uani 1 1 d . . .
H21 H 0.2200 0.3738 0.2284 0.050 Uiso 1 1 calc R U .
C22 C 0.1384(6) 0.4736(6) 0.1620(5) 0.0462(19) Uani 1 1 d . . .
H22 H 0.0787 0.4301 0.1238 0.055 Uiso 1 1 calc R U .
C23 C 0.1671(5) 0.5759(6) 0.1723(5) 0.0354(16) Uani 1 1 d . . .
C24 C 0.1163(6) 0.6536(7) 0.1318(5) 0.0461(19) Uani 1 1 d . . .
C25 C 0.2867(8) 0.9415(8) 0.3768(7) 0.094(3) Uani 1 1 d . . .
H25A H 0.2226 0.9718 0.4063 0.141 Uiso 1 1 calc R U .
H25B H 0.2733 0.9140 0.3067 0.141 Uiso 1 1 calc R U .
H25C H 0.3427 0.9995 0.3999 0.141 Uiso 1 1 calc R U .
C26 C 0.3602(7) 0.8754(7) 0.5048(6) 0.074(3) Uani 1 1 d . . .
H26A H 0.4217 0.9263 0.5216 0.111 Uiso 1 1 calc R U .
H26B H 0.3800 0.8087 0.5140 0.111 Uiso 1 1 calc R U .
H26C H 0.3052 0.9115 0.5461 0.111 Uiso 1 1 calc R U .
C27 C 0.1201(10) 0.3774(15) 0.7648(9) 0.183(8) Uani 1 1 d . . .
H27A H 0.0633 0.4290 0.7845 0.274 Uiso 1 1 calc R U .
H27B H 0.0902 0.3031 0.7240 0.274 Uiso 1 1 calc R U .
H27C H 0.1666 0.4014 0.7287 0.274 Uiso 1 1 calc R U .
C28 C 0.2266(12) 0.4761(9) 0.9097(9) 0.163(7) Uani 1 1 d . . .
H28A H 0.2723 0.5006 0.8734 0.244 Uiso 1 1 calc R U .
H28B H 0.2682 0.4708 0.9646 0.244 Uiso 1 1 calc R U .
H28C H 0.1718 0.5295 0.9329 0.244 Uiso 1 1 calc R U .
N1 N 0.3209(5) 0.8453(5) 0.4044(4) 0.0497(16) Uani 1 1 d . . .
H1A H 0.2651 0.7968 0.3897 0.060 Uiso 1 1 calc R U .
H1B H 0.3718 0.8092 0.3671 0.060 Uiso 1 1 calc R U .
N2 N 0.1812(8) 0.3752(8) 0.8517(8) 0.124(4) Uani 1 1 d . . .
H2A H 0.1378 0.3533 0.8852 0.149 Uiso 1 1 calc R U .
H2B H 0.2319 0.3250 0.8332 0.149 Uiso 1 1 calc R U .
O1 O 0.3584(3) -0.4616(4) -0.4330(3) 0.0446(13) Uani 1 1 d . . .
O2 O 0.3342(4) -0.5198(4) -0.3144(3) 0.0469(13) Uani 1 1 d . . .
O3 O 0.1957(4) -0.3547(4) -0.2360(3) 0.0384(11) Uani 1 1 d . . .
O4 O 0.0924(4) -0.2819(3) -0.0700(3) 0.0384(11) Uani 1 1 d . . .
O5 O 0.0085(4) -0.1564(4) -0.1135(3) 0.0389(11) Uani 1 1 d . . .
O6 O -0.1073(3) -0.1957(4) 0.0823(3) 0.0387(11) Uani 1 1 d . . .
O7 O -0.1377(3) -0.0427(4) 0.0499(3) 0.0384(11) Uani 1 1 d . . .
O8 O -0.2737(4) -0.1545(4) 0.1900(3) 0.0395(12) Uani 1 1 d . . .
O9 O -0.3501(4) -0.2615(4) 0.2914(3) 0.0470(13) Uani 1 1 d . . .
O10 O -0.4726(4) -0.1335(4) 0.3482(4) 0.0613(16) Uani 1 1 d . . .
O11 O 0.0991(3) -0.0515(3) 0.0959(3) 0.0291(10) Uani 1 1 d . . .
O12 O 0.0610(4) 0.0012(4) 0.2511(3) 0.0554(14) Uani 1 1 d . . .
O13 O 0.2415(4) 0.1407(3) 0.3187(3) 0.0363(11) Uani 1 1 d . . .
O14 O 0.3404(4) 0.2499(4) 0.4960(3) 0.0503(14) Uani 1 1 d . . .
O15 O 0.4669(4) 0.3256(4) 0.4415(3) 0.0395(11) Uani 1 1 d . . .
O16 O 0.4085(4) 0.4891(3) 0.3707(3) 0.0358(11) Uani 1 1 d . . .
O17 O 0.4419(3) 0.6405(3) 0.3386(3) 0.0339(11) Uani 1 1 d . . .
O18 O 0.2587(3) 0.6148(3) 0.2336(3) 0.0325(10) Uani 1 1 d . . .
O19 O 0.0328(5) 0.6211(5) 0.0762(4) 0.0732(19) Uani 1 1 d . . .
O20 O 0.1590(5) 0.7470(4) 0.1534(4) 0.0623(16) Uani 1 1 d . . .
Zn1 Zn 0.0000 0.0000 0.0000 0.0249(2) Uani 1 2 d S . P
Zn2 Zn 0.04561(6) -0.21062(6) 0.06299(5) 0.0280(2) Uani 1 1 d . . .
Zn3 Zn 0.5000 0.5000 0.5000 0.0249(2) Uani 1 2 d S . P
Zn4 Zn 0.59599(6) 0.66358(6) 0.36991(5) 0.0301(2) Uani 1 1 d . . .

loop_
_atom_site_aniso_label
_atom_site_aniso_U_11
_atom_site_aniso_U_22
_atom_site_aniso_U_33
_atom_site_aniso_U_23
_atom_site_aniso_U_13
_atom_site_aniso_U_12
C1 0.034(4) 0.042(4) 0.032(4) 0.007(3) 0.000(3) -0.002(3)
C2 0.051(5) 0.035(4) 0.027(4) 0.016(3) 0.014(3) 0.009(3)
C3 0.062(6) 0.056(5) 0.050(5) 0.032(4) 0.026(4) 0.022(4)
C4 0.062(5) 0.048(5) 0.045(5) 0.031(4) 0.015(4) 0.023(4)
C5 0.052(5) 0.029(4) 0.038(4) 0.022(3) 0.014(3) 0.015(3)
C6 0.041(4) 0.021(3) 0.028(4) 0.006(3) 0.007(3) 0.005(3)
C7 0.031(4) 0.037(4) 0.032(4) 0.019(3) 0.005(3) 0.002(3)
C8 0.040(4) 0.039(4) 0.047(4) 0.033(4) 0.016(3) 0.011(3)
C9 0.045(5) 0.048(5) 0.069(5) 0.044(4) 0.023(4) 0.010(4)
C10 0.047(5) 0.048(5) 0.066(5) 0.031(4) 0.030(4) 0.018(4)
C11 0.038(4) 0.053(5) 0.045(4) 0.030(4) 0.019(3) 0.011(4)
C12 0.041(5) 0.050(5) 0.035(4) 0.023(4) 0.001(3) -0.013(4)
C13 0.041(4) 0.029(4) 0.029(4) 0.010(3) 0.001(3) 0.006(3)
C14 0.044(4) 0.024(3) 0.029(4) 0.010(3) -0.006(3) -0.002(3)
C15 0.066(6) 0.047(5) 0.037(4) 0.024(4) -0.006(4) -0.016(4)
C16 0.061(5) 0.054(5) 0.045(5) 0.027(4) 0.001(4) -0.017(4)
C17 0.051(5) 0.023(4) 0.038(4) 0.018(3) -0.011(3) -0.004(3)
C18 0.046(5) 0.024(4) 0.035(4) 0.014(3) -0.003(3) 0.004(3)
C19 0.035(4) 0.024(3) 0.032(4) 0.008(3) 0.005(3) 0.003(3)
C20 0.028(4) 0.033(4) 0.035(4) 0.024(3) 0.003(3) 0.003(3)
C21 0.040(4) 0.033(4) 0.059(5) 0.027(4) -0.006(3) -0.004(3)
C22 0.040(5) 0.039(4) 0.059(5) 0.022(4) -0.015(4) -0.002(4)
C23 0.035(4) 0.038(4) 0.038(4) 0.021(3) -0.004(3) 0.009(3)
C24 0.054(5) 0.057(5) 0.043(5) 0.034(4) 0.017(4) 0.026(4)
C25 0.111(9) 0.067(7) 0.124(9) 0.059(7) 0.012(7) 0.023(6)
C26 0.093(8) 0.065(6) 0.059(6) 0.018(5) 0.012(5) 0.012(5)
C27 0.073(10) 0.38(3) 0.133(12) 0.141(16) 0.008(8) -0.008(12)
C28 0.251(19) 0.072(9) 0.129(12) -0.012(8) 0.095(12) -0.034(10)
N1 0.050(4) 0.038(4) 0.059(4) 0.016(3) 0.008(3) 0.006(3)
N2 0.111(9) 0.107(8) 0.182(11) 0.091(8) -0.006(8) -0.025(7)
O1 0.033(3) 0.066(3) 0.039(3) 0.022(3) 0.019(2) 0.013(2)
O2 0.063(4) 0.043(3) 0.049(3) 0.030(3) 0.019(2) 0.023(3)
O3 0.045(3) 0.042(3) 0.036(3) 0.021(2) 0.020(2) 0.014(2)
O4 0.054(3) 0.030(3) 0.035(3) 0.015(2) 0.014(2) 0.012(2)
O5 0.044(3) 0.032(3) 0.033(3) 0.006(2) 0.001(2) 0.009(2)
O6 0.034(3) 0.041(3) 0.051(3) 0.026(2) 0.014(2) 0.006(2)
O7 0.039(3) 0.044(3) 0.048(3) 0.032(2) 0.011(2) 0.003(2)
O8 0.040(3) 0.040(3) 0.053(3) 0.031(2) 0.019(2) 0.006(2)
O9 0.044(3) 0.058(3) 0.058(3) 0.041(3) 0.019(2) 0.012(3)
O10 0.067(4) 0.054(3) 0.071(4) 0.026(3) 0.044(3) 0.003(3)
O11 0.039(3) 0.022(2) 0.025(2) 0.0102(19) -0.0038(19) 0.000(2)
O12 0.061(4) 0.061(4) 0.041(3) 0.018(3) 0.007(3) -0.013(3)
O13 0.045(3) 0.030(3) 0.031(3) 0.010(2) -0.003(2) -0.006(2)
O14 0.054(3) 0.054(3) 0.042(3) 0.021(3) -0.004(2) -0.016(3)
O15 0.042(3) 0.029(3) 0.049(3) 0.018(2) -0.004(2) -0.002(2)
O16 0.048(3) 0.031(3) 0.036(3) 0.024(2) -0.005(2) 0.002(2)
O17 0.033(3) 0.032(3) 0.038(3) 0.018(2) -0.006(2) -0.004(2)
O18 0.038(3) 0.028(2) 0.037(3) 0.020(2) -0.004(2) 0.000(2)
O19 0.056(4) 0.103(5) 0.085(4) 0.069(4) -0.023(3) -0.004(3)
O20 0.088(5) 0.044(3) 0.070(4) 0.040(3) 0.000(3) 0.019(3)
Zn1 0.0310(6) 0.0230(5) 0.0252(6) 0.0136(4) 0.0067(4) 0.0056(5)
Zn2 0.0332(5) 0.0258(4) 0.0296(4) 0.0159(3) 0.0040(3) 0.0042(3)
Zn3 0.0276(6) 0.0249(5) 0.0265(6) 0.0146(5) 0.0047(4) 0.0031(5)
Zn4 0.0313(5) 0.0331(4) 0.0304(4) 0.0169(4) 0.0057(3) 0.0016(3)

loop_
_atom_type_symbol
_atom_type_description
_atom_type_scat_dispersion_real
_atom_type_scat_dispersion_imag
_atom_type_scat_source
C C 0.0033 0.0016 'International Tables Vol C Tables 4.2.6.8 and 6.1.1.4'
H H 0.0000 0.0000 'International Tables Vol C Tables 4.2.6.8 and 6.1.1.4'
N N 0.0061 0.0033 'International Tables Vol C Tables 4.2.6.8 and 6.1.1.4'
O O 0.0106 0.0060 'International Tables Vol C Tables 4.2.6.8 and 6.1.1.4'
Zn Zn 0.2839 1.4301 'International Tables Vol C Tables 4.2.6.8 and 6.1.1.4'

loop_
_geom_angle_atom_site_label_1
_geom_angle_atom_site_label_2
_geom_angle_atom_site_label_3
_geom_angle
_geom_angle_site_symmetry_1
_geom_angle_site_symmetry_3
O1 C1 O2 127.8(7) . .
O1 C1 C2 115.2(6) . .
O2 C1 C2 117.0(6) . .
C3 C2 O3 109.1(6) . .
C3 C2 C1 133.1(6) . .
O3 C2 C1 117.8(5) . .
C2 C3 C4 107.4(6) . .
C5 C4 C3 107.2(7) . .
C4 C5 O3 109.5(6) . .
C4 C5 C6 131.9(6) . .
O3 C5 C6 118.4(5) . .
O5 C6 O4 125.0(6) . .
O5 C6 C5 116.2(5) . .
O4 C6 C5 118.8(6) . .
O7 C7 O6 127.2(6) . .
O7 C7 C8 116.0(6) . .
O6 C7 C8 116.8(5) . .
C9 C8 O8 110.3(5) . .
C9 C8 C7 133.0(6) . .
O8 C8 C7 116.7(5) . .
C8 C9 C10 106.7(6) . .
C11 C10 C9 106.3(6) . .
C10 C11 O8 111.3(6) . .
C10 C11 C12 133.0(7) . .
O8 C11 C12 115.7(6) . .
O10 C12 O9 126.0(6) . .
O10 C12 C11 117.1(7) . .
O9 C12 C11 116.8(6) . .
O12 C13 O11 124.2(6) . .
O12 C13 C14 121.2(6) . .
O11 C13 C14 114.5(5) . .
C15 C14 O13 108.7(6) . .
C15 C14 C13 134.2(6) . .
O13 C14 C13 116.9(5) . .
C14 C15 C16 107.2(6) . .
C17 C16 C15 106.7(6) . .
C16 C17 O13 110.5(6) . .
C16 C17 C18 132.0(7) . .
O13 C17 C18 117.5(6) . .
O15 C18 O14 126.1(6) . .
O15 C18 C17 119.2(6) . .
O14 C18 C17 114.6(6) . .
O16 C19 O17 126.6(6) . .
O16 C19 C20 119.3(5) . .
O17 C19 C20 114.2(5) . .
C21 C20 O18 110.2(5) . .
C21 C20 C19 133.7(6) . .
O18 C20 C19 115.9(5) . .
C20 C21 C22 105.8(6) . .
C23 C22 C21 106.7(6) . .
C22 C23 O18 111.2(6) . .
C22 C23 C24 131.8(7) . .
O18 C23 C24 117.0(6) . .
O20 C24 O19 122.0(7) . .
O20 C24 C23 119.4(7) . .
O19 C24 C23 118.6(7) . .
O20 C24 Zn2 56.9(4) . 1_565
O19 C24 Zn2 65.1(4) . 1_565
C23 C24 Zn2 175.5(6) . 1_565
C26 N1 C25 116.3(6) . .
C28 N2 C27 111.8(11) . .
C1 O1 Zn3 140.9(5) . 1_544
C1 O2 Zn4 123.2(4) . 2_655
C5 O3 C2 106.7(4) . .
C6 O4 Zn2 117.6(4) . .
C6 O5 Zn1 132.3(4) . .
C7 O6 Zn2 123.4(4) . .
C7 O7 Zn1 134.8(4) . .
C11 O8 C8 105.5(5) . .
C12 O9 Zn4 114.2(4) . 1_445
C13 O11 Zn2 113.4(4) . .
C13 O11 Zn1 122.2(4) . .
Zn2 O11 Zn1 104.17(17) . .
C17 O13 C14 106.9(5) . .
C18 O14 Zn4 115.7(4) . 2_666
C18 O15 Zn3 133.5(4) . .
C19 O16 Zn3 136.6(4) . .
C19 O17 Zn4 125.9(4) . .
C23 O18 C20 106.0(5) . .
C24 O19 Zn2 85.4(5) . 1_565
C24 O20 Zn2 93.7(5) . 1_565
O5 Zn1 O5 180.0 . 2
O5 Zn1 O7 95.03(17) . .
O5 Zn1 O7 84.97(17) 2 .
O5 Zn1 O7 84.97(17) . 2
O5 Zn1 O7 95.03(17) 2 2
O7 Zn1 O7 180.00(12) . 2
O5 Zn1 O11 89.30(16) . 2
O5 Zn1 O11 90.70(16) 2 2
O7 Zn1 O11 89.51(16) . 2
O7 Zn1 O11 90.49(16) 2 2
O5 Zn1 O11 90.70(16) . .
O5 Zn1 O11 89.30(16) 2 .
O7 Zn1 O11 90.49(16) . .
O7 Zn1 O11 89.51(16) 2 .
O11 Zn1 O11 180.0 2 .
O6 Zn2 O4 120.79(19) . .
O6 Zn2 O11 103.90(18) . .
O4 Zn2 O11 98.03(16) . .
O6 Zn2 O20 123.64(19) . 1_545
O4 Zn2 O20 105.5(2) . 1_545
O11 Zn2 O20 99.27(19) . 1_545
O6 Zn2 O19 87.24(19) . 1_545
O4 Zn2 O19 92.5(2) . 1_545
O11 Zn2 O19 157.67(18) . 1_545
O20 Zn2 O19 58.79(19) 1_545 1_545
O6 Zn2 C24 107.4(2) . 1_545
O4 Zn2 C24 99.7(2) . 1_545
O11 Zn2 C24 128.5(2) . 1_545
O20 Zn2 C24 29.3(2) 1_545 1_545
O19 Zn2 C24 29.5(2) 1_545 1_545
O1 Zn3 O1 180.0 2_655 1_566
O1 Zn3 O15 93.74(18) 2_655 2_666
O1 Zn3 O15 86.26(18) 1_566 2_666
O1 Zn3 O15 86.26(18) 2_655 .
O1 Zn3 O15 93.74(18) 1_566 .
O15 Zn3 O15 180.0 2_666 .
O1 Zn3 O16 86.59(17) 2_655 2_666
O1 Zn3 O16 93.41(17) 1_566 2_666
O15 Zn3 O16 83.50(16) 2_666 2_666
O15 Zn3 O16 96.50(16) . 2_666
O1 Zn3 O16 93.41(17) 2_655 .
O1 Zn3 O16 86.59(17) 1_566 .
O15 Zn3 O16 96.50(16) 2_666 .
O15 Zn3 O16 83.50(16) . .
O16 Zn3 O16 180.0 2_666 .
O17 Zn4 O14 121.35(19) . 2_666
O17 Zn4 O2 110.3(2) . 2_655
O14 Zn4 O2 109.5(2) 2_666 2_655
O17 Zn4 O9 108.04(19) . 1_665
O14 Zn4 O9 105.6(2) 2_666 1_665
O2 Zn4 O9 99.85(19) 2_655 1_665

loop_
_geom_bond_atom_site_label_1
_geom_bond_atom_site_label_2
_geom_bond_distance
_geom_bond_site_symmetry_2
C1 O1 1.237(7) .
C1 O2 1.253(8) .
C1 C2 1.490(9) .
C2 C3 1.329(9) .
C2 O3 1.385(7) .
C3 C4 1.418(9) .
C4 C5 1.332(8) .
C5 O3 1.369(7) .
C5 C6 1.469(8) .
C6 O5 1.240(7) .
C6 O4 1.261(7) .
C7 O7 1.242(7) .
C7 O6 1.270(7) .
C7 C8 1.482(8) .
C8 C9 1.329(9) .
C8 O8 1.379(6) .
C9 C10 1.433(8) .
C10 C11 1.323(9) .
C11 O8 1.365(7) .
C11 C12 1.503(8) .
C12 O10 1.232(8) .
C12 O9 1.262(8) .
C13 O12 1.233(7) .
C13 O11 1.302(7) .
C13 C14 1.469(9) .
C14 C15 1.344(9) .
C14 O13 1.378(7) .
C15 C16 1.420(9) .
C16 C17 1.327(9) .
C17 O13 1.359(7) .
C17 C18 1.476(9) .
C18 O15 1.243(7) .
C18 O14 1.272(7) .
C19 O16 1.226(7) .
C19 O17 1.290(7) .
C19 C20 1.465(8) .
C20 C21 1.340(8) .
C20 O18 1.378(7) .
C21 C22 1.443(9) .
C22 C23 1.319(9) .
C23 O18 1.360(7) .
C23 C24 1.488(9) .
C24 O20 1.228(8) .
C24 O19 1.235(9) .
C24 Zn2 2.501(7) 1_565
C25 N1 1.516(9) .
C26 N1 1.430(9) .
C27 N2 1.460(13) .
C28 N2 1.333(12) .
O1 Zn3 2.081(4) 1_544
O2 Zn4 1.953(5) 2_655
O4 Zn2 1.972(4) .
O5 Zn1 2.064(4) .
O6 Zn2 1.963(4) .
O7 Zn1 2.102(4) .
O9 Zn4 1.962(4) 1_445
O11 Zn2 2.015(4) .
O11 Zn1 2.124(4) .
O14 Zn4 1.952(5) 2_666
O15 Zn3 2.093(4) .
O16 Zn3 2.113(4) .
O17 Zn4 1.940(4) .
O19 Zn2 2.276(5) 1_565
O20 Zn2 2.101(5) 1_565
Zn1 O5 2.064(4) 2
Zn1 O7 2.102(4) 2
Zn1 O11 2.124(4) 2
Zn2 O20 2.101(5) 1_545
Zn2 O19 2.276(5) 1_545
Zn2 C24 2.501(7) 1_545
Zn3 O1 2.081(4) 2_655
Zn3 O1 2.081(4) 1_566
Zn3 O15 2.093(4) 2_666
Zn3 O16 2.113(4) 2_666
Zn4 O14 1.952(5) 2_666
Zn4 O2 1.953(5) 2_655
Zn4 O9 1.962(4) 1_665

loop_
_geom_torsion_atom_site_label_1
_geom_torsion_atom_site_label_2
_geom_torsion_atom_site_label_3
_geom_torsion_atom_site_label_4
_geom_torsion
_geom_torsion_site_symmetry_4
O1 C1 C2 C3 0.2(12) .
O2 C1 C2 C3 -178.4(8) .
O1 C1 C2 O3 178.6(6) .
O2 C1 C2 O3 0.1(9) .
O3 C2 C3 C4 -0.2(9) .
C1 C2 C3 C4 178.4(7) .
C2 C3 C4 C5 -0.3(9) .
C3 C4 C5 O3 0.6(9) .
C3 C4 C5 C6 174.8(7) .
C4 C5 C6 O5 9.3(11) .
O3 C5 C6 O5 -176.9(6) .
C4 C5 C6 O4 -169.7(8) .
O3 C5 C6 O4 4.0(9) .
O7 C7 C8 C9 1.4(12) .
O6 C7 C8 C9 -179.8(8) .
O7 C7 C8 O8 -175.6(6) .
O6 C7 C8 O8 3.2(9) .
O8 C8 C9 C10 0.1(9) .
C7 C8 C9 C10 -177.0(7) .
C8 C9 C10 C11 0.3(9) .
C9 C10 C11 O8 -0.6(9) .
C9 C10 C11 C12 179.7(7) .
C10 C11 C12 O10 -4.2(13) .
O8 C11 C12 O10 176.1(6) .
C10 C11 C12 O9 175.9(8) .
O8 C11 C12 O9 -3.7(9) .
O12 C13 C14 C15 -178.5(8) .
O11 C13 C14 C15 5.1(11) .
O12 C13 C14 O13 7.0(9) .
O11 C13 C14 O13 -169.4(5) .
O13 C14 C15 C16 0.8(8) .
C13 C14 C15 C16 -174.0(7) .
C14 C15 C16 C17 -1.4(9) .
C15 C16 C17 O13 1.5(8) .
C15 C16 C17 C18 179.7(7) .
C16 C17 C18 O15 3.7(11) .
O13 C17 C18 O15 -178.2(6) .
C16 C17 C18 O14 -172.4(7) .
O13 C17 C18 O14 5.8(9) .
O16 C19 C20 C21 -15.0(11) .
O17 C19 C20 C21 165.0(7) .
O16 C19 C20 O18 170.9(5) .
O17 C19 C20 O18 -9.1(8) .
O18 C20 C21 C22 -2.6(8) .
C19 C20 C21 C22 -176.9(7) .
C20 C21 C22 C23 1.6(8) .
C21 C22 C23 O18 0.0(8) .
C21 C22 C23 C24 -178.0(7) .
C22 C23 C24 O20 179.2(8) .
O18 C23 C24 O20 1.2(10) .
C22 C23 C24 O19 -1.7(13) .
O18 C23 C24 O19 -179.7(6) .
O2 C1 O1 Zn3 -37.3(12) 1_544
C2 C1 O1 Zn3 144.4(6) 1_544
O1 C1 O2 Zn4 -12.1(10) 2_655
C2 C1 O2 Zn4 166.2(4) 2_655
C4 C5 O3 C2 -0.7(8) .
C6 C5 O3 C2 -175.8(6) .
C3 C2 O3 C5 0.5(8) .
C1 C2 O3 C5 -178.3(6) .
O5 C6 O4 Zn2 -14.3(9) .
C5 C6 O4 Zn2 164.6(4) .
O4 C6 O5 Zn1 57.4(9) .
C5 C6 O5 Zn1 -121.5(5) .
O7 C7 O6 Zn2 25.2(9) .
C8 C7 O6 Zn2 -153.5(4) .
O6 C7 O7 Zn1 -19.7(11) .
C8 C7 O7 Zn1 158.9(5) .
C10 C11 O8 C8 0.6(8) .
C12 C11 O8 C8 -179.7(6) .
C9 C8 O8 C11 -0.4(8) .
C7 C8 O8 C11 177.2(6) .
O10 C12 O9 Zn4 0.1(10) 1_445
C11 C12 O9 Zn4 179.9(4) 1_445
O12 C13 O11 Zn2 -34.2(8) .
C14 C13 O11 Zn2 142.1(5) .
O12 C13 O11 Zn1 91.8(7) .
C14 C13 O11 Zn1 -91.9(6) .
C16 C17 O13 C14 -1.0(7) .
C18 C17 O13 C14 -179.6(5) .
C15 C14 O13 C17 0.1(7) .
C13 C14 O13 C17 175.9(6) .
O15 C18 O14 Zn4 5.4(9) 2_666
C17 C18 O14 Zn4 -178.8(4) 2_666
O14 C18 O15 Zn3 -74.8(9) .
C17 C18 O15 Zn3 109.6(6) .
O17 C19 O16 Zn3 26.1(11) .
C20 C19 O16 Zn3 -153.9(5) .
O16 C19 O17 Zn4 26.9(9) .
C20 C19 O17 Zn4 -153.1(4) .
C22 C23 O18 C20 -1.6(8) .
C24 C23 O18 C20 176.8(5) .
C21 C20 O18 C23 2.6(7) .
C19 C20 O18 C23 178.0(5) .
O20 C24 O19 Zn2 2.1(8) 1_565
C23 C24 O19 Zn2 -177.0(6) 1_565
O19 C24 O20 Zn2 -2.2(8) 1_565
C23 C24 O20 Zn2 176.8(6) 1_565
